data_4333742
loop_
_publ_author_name
'Leslie D. Field'
'Hsiu L. Li'
'Scott J. Dalgarno'
'Ruaraidh D. McIntosh'

_publ_section_title
;
 Base-Induced Dehydrogenation of Ruthenium Hydrazine Complexes
;
_journal_name_full 'Inorganic Chemistry'
_journal_page_first 1570
_journal_page_last 1583
_journal_paper_doi 10.1021/ic302449n
_journal_volume 52
_journal_year 2013
_chemical_formula_sum 'C37 H68 N2 P4 Ru'
_chemical_formula_weight 765.88
_chemical_name_common LHL28_5
_chemical_name_systematic
;
 ?
;
_space_group_IT_number 2
_symmetry_cell_setting triclinic
_symmetry_space_group_name_Hall '-P 1'
_symmetry_space_group_name_H-M 'P -1'
_atom_sites_solution_hydrogens geom
_atom_sites_solution_primary direct
_atom_sites_solution_secondary difmap
_audit_creation_method SHELXL-97
_cell_angle_alpha 78.7060(10)
_cell_angle_beta 71.3070(10)
_cell_angle_gamma 64.7060(10)
_cell_formula_units_Z 2
_cell_length_a 12.2635(5)
_cell_length_b 13.1418(5)
_cell_length_c 14.6359(5)
_cell_measurement_reflns_used 9870
_cell_measurement_temperature 100(2)
_cell_measurement_theta_max 33.39
_cell_measurement_theta_min 2.70
_cell_volume 2015.36(13)
_computing_cell_refinement 'SAINT (Bruker, 1998)'
_computing_data_collection 'Apex II'
_computing_data_reduction 'SAINT (Bruker, 1998)'
_computing_molecular_graphics 'XSeed (Barbour, 2001)'
_computing_publication_material 'local program'
_computing_structure_refinement 'SHELXL-97 (Sheldrick, 1997)'
_computing_structure_solution 'SHELXS-97 (Sheldrick, 1990)'
_diffrn_ambient_temperature 100(2)
_diffrn_measured_fraction_theta_full 0.996
_diffrn_measured_fraction_theta_max 0.996
_diffrn_measurement_device_type 'Bruker X8 Apex II CCD Diffractometer'
_diffrn_measurement_method '\f and \w scans'
_diffrn_radiation_monochromator graphite
_diffrn_radiation_source 'fine-focus sealed tube'
_diffrn_radiation_type MoK\a
_diffrn_radiation_wavelength 0.71073
_diffrn_reflns_av_R_equivalents 0.0264
_diffrn_reflns_av_sigmaI/netI 0.0326
_diffrn_reflns_limit_h_max 14
_diffrn_reflns_limit_h_min -15
_diffrn_reflns_limit_k_max 16
_diffrn_reflns_limit_k_min -16
_diffrn_reflns_limit_l_max 14
_diffrn_reflns_limit_l_min -18
_diffrn_reflns_number 32206
_diffrn_reflns_theta_full 27.10
_diffrn_reflns_theta_max 27.10
_diffrn_reflns_theta_min 2.34
_exptl_absorpt_coefficient_mu 0.574
_exptl_absorpt_correction_T_max 0.9188
_exptl_absorpt_correction_T_min 0.8697
_exptl_absorpt_correction_type multi-scan
_exptl_absorpt_process_details Bruker-SADABS
_exptl_crystal_colour Orange
_exptl_crystal_density_diffrn 1.262
_exptl_crystal_description Block
_exptl_crystal_F_000 816
_exptl_crystal_size_max 0.25
_exptl_crystal_size_mid 0.20
_exptl_crystal_size_min 0.15
_refine_diff_density_max 0.447
_refine_diff_density_min -0.350
_refine_diff_density_rms 0.062
_refine_ls_extinction_method none
_refine_ls_goodness_of_fit_ref 1.023
_refine_ls_hydrogen_treatment constr
_refine_ls_matrix_type full
_refine_ls_number_parameters 413
_refine_ls_number_reflns 8870
_refine_ls_number_restraints 0
_refine_ls_restrained_S_all 1.023
_refine_ls_R_factor_all 0.0331
_refine_ls_R_factor_gt 0.0259
_refine_ls_shift/su_max 0.003
_refine_ls_shift/su_mean 0.000
_refine_ls_structure_factor_coef Fsqd
_refine_ls_weighting_details 'calc w=1/[\s^2^(Fo^2^)+(0.0200P)^2^+1.2128P] where P=(Fo^2^+2Fc^2^)/3'
_refine_ls_weighting_scheme calc
_refine_ls_wR_factor_gt 0.0535
_refine_ls_wR_factor_ref 0.0563
_reflns_number_gt 7762
_reflns_number_total 8870
_reflns_threshold_expression >2sigma(I)
_cod_data_source_file ic302449n_si_001_7.cif
_cod_data_source_block LHL285
_cod_database_code 4333742

loop_
_symmetry_equiv_pos_as_xyz
'x, y, z'
'-x, -y, -z'

loop_
_atom_site_label
_atom_site_type_symbol
_atom_site_fract_x
_atom_site_fract_y
_atom_site_fract_z
_atom_site_U_iso_or_equiv
_atom_site_adp_type
_atom_site_occupancy
_atom_site_symmetry_multiplicity
_atom_site_calc_flag
_atom_site_refinement_flags
Ru1 Ru 0.271243(12) 0.532660(11) 0.238840(9) 0.00919(4) Uani 1 1 d .
P1 P 0.35738(4) 0.58412(4) 0.32961(3) 0.01249(9) Uani 1 1 d .
N1 N 0.38927(13) 0.52436(12) 0.10319(10) 0.0122(3) Uani 1 1 d .
H1N H 0.4540 0.4606 0.0878 0.015 Uiso 1 1 calc R
C1 C 0.26571(16) 0.71915(15) 0.38964(13) 0.0170(4) Uani 1 1 d .
H1 H 0.2547 0.7807 0.3367 0.020 Uiso 1 1 calc R
P2 P 0.12814(4) 0.46991(4) 0.22769(3) 0.01134(9) Uani 1 1 d .
N2 N 0.37371(13) 0.60806(12) 0.03869(10) 0.0143(3) Uani 1 1 d .
C2 C 0.13411(17) 0.73002(17) 0.44972(13) 0.0234(4) Uani 1 1 d .
H2A H 0.1397 0.6774 0.5073 0.035 Uiso 1 1 calc R
H2B H 0.0934 0.7122 0.4109 0.035 Uiso 1 1 calc R
H2C H 0.0849 0.8074 0.4695 0.035 Uiso 1 1 calc R
P3 P 0.68140(4) 0.02304(4) 0.23252(3) 0.01381(10) Uani 1 1 d .
C3 C 0.33077(19) 0.74361(17) 0.45158(14) 0.0256(4) Uani 1 1 d .
H3A H 0.2773 0.8166 0.4794 0.038 Uiso 1 1 calc R
H3B H 0.4109 0.7457 0.4111 0.038 Uiso 1 1 calc R
H3C H 0.3456 0.6841 0.5037 0.038 Uiso 1 1 calc R
P4 P 0.35575(4) 0.35741(4) 0.30815(3) 0.01181(9) Uani 1 1 d .
C4 C 0.51310(16) 0.59218(16) 0.27480(13) 0.0190(4) Uani 1 1 d .
H4 H 0.5427 0.6025 0.3272 0.023 Uiso 1 1 calc R
C5 C 0.60877(17) 0.48345(17) 0.22697(15) 0.0254(4) Uani 1 1 d .
H5A H 0.5752 0.4659 0.1824 0.038 Uiso 1 1 calc R
H5B H 0.6259 0.4213 0.2768 0.038 Uiso 1 1 calc R
H5C H 0.6865 0.4934 0.1911 0.038 Uiso 1 1 calc R
C6 C 0.50166(19) 0.69403(17) 0.20118(14) 0.0263(4) Uani 1 1 d .
H6A H 0.5844 0.6966 0.1713 0.039 Uiso 1 1 calc R
H6B H 0.4450 0.7634 0.2340 0.039 Uiso 1 1 calc R
H6C H 0.4683 0.6873 0.1511 0.039 Uiso 1 1 calc R
C7 C 0.38136(17) 0.47756(15) 0.43305(12) 0.0170(4) Uani 1 1 d .
H7A H 0.4454 0.4807 0.4586 0.020 Uiso 1 1 calc R
H7B H 0.3022 0.4965 0.4852 0.020 Uiso 1 1 calc R
C8 C 0.42328(17) 0.35706(15) 0.40529(13) 0.0174(4) Uani 1 1 d .
H8A H 0.3961 0.3110 0.4629 0.021 Uiso 1 1 calc R
H8B H 0.5158 0.3224 0.3828 0.021 Uiso 1 1 calc R
C9 C -0.04010(16) 0.55945(15) 0.27665(12) 0.0153(4) Uani 1 1 d .
H9 H -0.0545 0.6365 0.2437 0.018 Uiso 1 1 calc R
C10 C -0.07388(17) 0.57219(17) 0.38517(13) 0.0215(4) Uani 1 1 d .
H10A H -0.1615 0.6241 0.4069 0.032 Uiso 1 1 calc R
H10B H -0.0197 0.6022 0.3976 0.032 Uiso 1 1 calc R
H10C H -0.0621 0.4984 0.4205 0.032 Uiso 1 1 calc R
C11 C -0.13220(17) 0.52114(17) 0.25736(14) 0.0230(4) Uani 1 1 d .
H11A H -0.1173 0.4436 0.2847 0.035 Uiso 1 1 calc R
H11B H -0.1200 0.5243 0.1875 0.035 Uiso 1 1 calc R
H11C H -0.2181 0.5710 0.2876 0.035 Uiso 1 1 calc R
C12 C 0.13123(17) 0.43994(16) 0.10744(12) 0.0179(4) Uani 1 1 d .
H12 H 0.0695 0.4053 0.1174 0.022 Uiso 1 1 calc R
C13 C 0.09277(19) 0.54968(17) 0.04426(13) 0.0238(4) Uani 1 1 d .
H13A H 0.1513 0.5857 0.0350 0.036 Uiso 1 1 calc R
H13B H 0.0081 0.6006 0.0759 0.036 Uiso 1 1 calc R
H13C H 0.0943 0.5332 -0.0187 0.036 Uiso 1 1 calc R
C14 C 0.26034(18) 0.35739(17) 0.05697(14) 0.0257(4) Uani 1 1 d .
H14A H 0.2596 0.3445 -0.0065 0.038 Uiso 1 1 calc R
H14B H 0.2818 0.2857 0.0962 0.038 Uiso 1 1 calc R
H14C H 0.3226 0.3889 0.0488 0.038 Uiso 1 1 calc R
C15 C 0.14867(16) 0.33142(14) 0.29759(12) 0.0156(4) Uani 1 1 d .
H15A H 0.0655 0.3316 0.3350 0.019 Uiso 1 1 calc R
H15B H 0.1886 0.2710 0.2521 0.019 Uiso 1 1 calc R
C16 C 0.22926(16) 0.30588(15) 0.36723(12) 0.0143(4) Uani 1 1 d .
H16A H 0.2656 0.2236 0.3836 0.017 Uiso 1 1 calc R
H16B H 0.1771 0.3439 0.4278 0.017 Uiso 1 1 calc R
C17 C 0.64354(17) -0.06251(15) 0.16955(13) 0.0173(4) Uani 1 1 d .
H17 H 0.5781 -0.0872 0.2162 0.021 Uiso 1 1 calc R
C18 C 0.59268(18) 0.00825(16) 0.08442(13) 0.0227(4) Uani 1 1 d .
H18A H 0.6552 0.0349 0.0394 0.034 Uiso 1 1 calc R
H18B H 0.5156 0.0731 0.1086 0.034 Uiso 1 1 calc R
H18C H 0.5748 -0.0381 0.0509 0.034 Uiso 1 1 calc R
C19 C 0.76064(18) -0.16692(16) 0.13364(14) 0.0251(4) Uani 1 1 d .
H19A H 0.7440 -0.2051 0.0916 0.038 Uiso 1 1 calc R
H19B H 0.7830 -0.2184 0.1891 0.038 Uiso 1 1 calc R
H19C H 0.8299 -0.1442 0.0972 0.038 Uiso 1 1 calc R
C20 C 0.72782(17) -0.07720(15) 0.33575(13) 0.0182(4) Uani 1 1 d .
H20 H 0.8046 -0.1428 0.3072 0.022 Uiso 1 1 calc R
C21 C 0.63239(19) -0.12510(17) 0.39900(14) 0.0262(4) Uani 1 1 d .
H21A H 0.6643 -0.1742 0.4523 0.039 Uiso 1 1 calc R
H21B H 0.6182 -0.1688 0.3601 0.039 Uiso 1 1 calc R
H21C H 0.5534 -0.0631 0.4253 0.039 Uiso 1 1 calc R
C22 C 0.7660(2) -0.02259(18) 0.39727(15) 0.0314(5) Uani 1 1 d .
H22A H 0.6929 0.0416 0.4278 0.047 Uiso 1 1 calc R
H22B H 0.8308 0.0036 0.3559 0.047 Uiso 1 1 calc R
H22C H 0.7987 -0.0781 0.4474 0.047 Uiso 1 1 calc R
C23 C 0.52348(16) 0.12255(14) 0.29423(12) 0.0172(4) Uani 1 1 d .
H23A H 0.4619 0.0895 0.3019 0.021 Uiso 1 1 calc R
H23B H 0.5236 0.1321 0.3596 0.021 Uiso 1 1 calc R
C24 C 0.48219(16) 0.23881(14) 0.23935(12) 0.0165(4) Uani 1 1 d .
H24A H 0.4552 0.2321 0.1847 0.020 Uiso 1 1 calc R
H24B H 0.5563 0.2584 0.2114 0.020 Uiso 1 1 calc R
C25 C 1.0335(2) 0.14254(17) 0.21872(15) 0.0275(5) Uani 1 1 d .
C26 C 1.01383(19) 0.12108(17) 0.31792(15) 0.0264(4) Uani 1 1 d .
H26 H 0.9311 0.1500 0.3589 0.032 Uiso 1 1 calc R
C27 C 1.1131(2) 0.05788(17) 0.35839(15) 0.0294(5) Uani 1 1 d .
H27 H 1.0980 0.0441 0.4266 0.035 Uiso 1 1 calc R
C28 C 1.2332(2) 0.01521(17) 0.30000(17) 0.0320(5) Uani 1 1 d .
H28 H 1.3013 -0.0277 0.3276 0.038 Uiso 1 1 calc R
C29 C 1.2542(2) 0.03505(19) 0.20147(17) 0.0355(5) Uani 1 1 d .
H29 H 1.3370 0.0051 0.1608 0.043 Uiso 1 1 calc R
C30 C 1.1553(2) 0.09851(19) 0.16113(15) 0.0336(5) Uani 1 1 d .
H30 H 1.1712 0.1121 0.0929 0.040 Uiso 1 1 calc R
C31 C 0.9259(2) 0.2105(2) 0.17466(18) 0.0429(6) Uani 1 1 d .
H31A H 0.8832 0.2863 0.1984 0.064 Uiso 1 1 calc R
H31B H 0.8669 0.1734 0.1928 0.064 Uiso 1 1 calc R
H31C H 0.9576 0.2161 0.1041 0.064 Uiso 1 1 calc R
C32 C 0.19458(15) 0.69169(14) 0.17201(12) 0.0117(3) Uani 1 1 d .
C33 C 0.08711(16) 0.78982(15) 0.20152(13) 0.0160(4) Uani 1 1 d .
H33 H 0.0350 0.7894 0.2655 0.019 Uiso 1 1 calc R
C34 C 0.05449(16) 0.88687(15) 0.14102(13) 0.0189(4) Uani 1 1 d .
H34 H -0.0188 0.9510 0.1643 0.023 Uiso 1 1 calc R
C35 C 0.12795(17) 0.89175(15) 0.04633(13) 0.0198(4) Uani 1 1 d .
H35 H 0.1048 0.9586 0.0054 0.024 Uiso 1 1 calc R
C36 C 0.23406(17) 0.79900(15) 0.01293(13) 0.0171(4) Uani 1 1 d .
H36 H 0.2850 0.8010 -0.0513 0.021 Uiso 1 1 calc R
C37 C 0.26621(15) 0.70118(14) 0.07501(12) 0.0134(3) Uani 1 1 d .
H1RU H 0.1708(16) 0.5617(15) 0.3398(13) 0.016 Uiso 1 1 d .

loop_
_atom_site_aniso_label
_atom_site_aniso_U_11
_atom_site_aniso_U_22
_atom_site_aniso_U_33
_atom_site_aniso_U_23
_atom_site_aniso_U_13
_atom_site_aniso_U_12
Ru1 0.00860(7) 0.00978(7) 0.00929(7) -0.00112(5) -0.00229(5) -0.00358(5)
P1 0.0119(2) 0.0131(2) 0.0143(2) -0.00218(17) -0.00415(17) -0.00564(18)
N1 0.0118(7) 0.0093(7) 0.0142(7) -0.0017(6) -0.0028(6) -0.0030(6)
C1 0.0200(9) 0.0148(9) 0.0181(9) -0.0041(7) -0.0063(7) -0.0065(8)
P2 0.0116(2) 0.0131(2) 0.0110(2) -0.00133(17) -0.00361(17) -0.00581(18)
N2 0.0156(8) 0.0151(8) 0.0125(7) 0.0004(6) -0.0026(6) -0.0076(6)
C2 0.0225(10) 0.0239(11) 0.0227(10) -0.0109(8) -0.0026(8) -0.0066(8)
P3 0.0135(2) 0.0123(2) 0.0148(2) -0.00063(17) -0.00444(18) -0.00402(18)
C3 0.0283(11) 0.0261(11) 0.0286(11) -0.0114(9) -0.0093(9) -0.0111(9)
P4 0.0120(2) 0.0114(2) 0.0122(2) -0.00026(17) -0.00427(17) -0.00430(18)
C4 0.0145(9) 0.0237(10) 0.0235(9) -0.0056(8) -0.0042(8) -0.0108(8)
C5 0.0127(9) 0.0312(12) 0.0339(11) -0.0073(9) -0.0034(8) -0.0099(9)
C6 0.0251(11) 0.0282(11) 0.0290(11) -0.0034(9) 0.0008(9) -0.0188(9)
C7 0.0187(9) 0.0193(10) 0.0163(9) -0.0008(7) -0.0086(7) -0.0077(8)
C8 0.0191(9) 0.0171(9) 0.0181(9) 0.0026(7) -0.0106(8) -0.0067(8)
C9 0.0126(9) 0.0173(9) 0.0180(9) 0.0002(7) -0.0054(7) -0.0074(7)
C10 0.0123(9) 0.0305(11) 0.0210(9) -0.0100(8) 0.0004(7) -0.0076(8)
C11 0.0144(9) 0.0323(11) 0.0258(10) -0.0045(8) -0.0059(8) -0.0108(8)
C12 0.0226(10) 0.0247(10) 0.0131(8) -0.0037(7) -0.0054(7) -0.0139(8)
C13 0.0292(11) 0.0342(12) 0.0158(9) 0.0019(8) -0.0101(8) -0.0182(9)
C14 0.0290(11) 0.0313(12) 0.0200(10) -0.0121(8) -0.0009(8) -0.0145(9)
C15 0.0166(9) 0.0141(9) 0.0178(9) -0.0015(7) -0.0044(7) -0.0076(7)
C16 0.0150(9) 0.0134(9) 0.0142(8) -0.0004(7) -0.0036(7) -0.0058(7)
C17 0.0173(9) 0.0168(9) 0.0194(9) -0.0021(7) -0.0051(7) -0.0078(8)
C18 0.0241(10) 0.0250(11) 0.0220(10) -0.0038(8) -0.0109(8) -0.0081(9)
C19 0.0275(11) 0.0191(10) 0.0285(10) -0.0075(8) -0.0102(9) -0.0044(9)
C20 0.0182(9) 0.0157(9) 0.0183(9) 0.0000(7) -0.0068(7) -0.0037(8)
C21 0.0307(11) 0.0226(11) 0.0219(10) 0.0071(8) -0.0080(9) -0.0103(9)
C22 0.0401(13) 0.0347(12) 0.0276(11) 0.0027(9) -0.0209(10) -0.0158(10)
C23 0.0165(9) 0.0135(9) 0.0181(9) -0.0011(7) -0.0028(7) -0.0040(7)
C24 0.0163(9) 0.0142(9) 0.0155(8) -0.0001(7) -0.0030(7) -0.0041(7)
C25 0.0375(12) 0.0211(11) 0.0327(11) -0.0051(9) -0.0116(10) -0.0167(10)
C26 0.0250(11) 0.0261(11) 0.0299(11) -0.0113(9) 0.0007(9) -0.0135(9)
C27 0.0389(13) 0.0276(12) 0.0257(11) -0.0027(9) -0.0061(9) -0.0180(10)
C28 0.0312(12) 0.0213(11) 0.0470(13) -0.0027(10) -0.0128(10) -0.0116(9)
C29 0.0290(12) 0.0320(13) 0.0425(13) -0.0146(10) 0.0071(10) -0.0162(10)
C30 0.0476(14) 0.0361(13) 0.0233(11) -0.0074(9) -0.0006(10) -0.0261(11)
C31 0.0543(16) 0.0339(13) 0.0541(15) -0.0001(11) -0.0317(13) -0.0186(12)
C32 0.0113(8) 0.0124(9) 0.0137(8) -0.0016(7) -0.0044(7) -0.0059(7)
C33 0.0129(9) 0.0163(9) 0.0177(9) -0.0035(7) -0.0013(7) -0.0058(7)
C34 0.0132(9) 0.0120(9) 0.0290(10) -0.0029(8) -0.0064(8) -0.0015(7)
C35 0.0194(10) 0.0154(9) 0.0242(10) 0.0062(8) -0.0091(8) -0.0073(8)
C36 0.0182(9) 0.0190(10) 0.0157(9) 0.0027(7) -0.0046(7) -0.0102(8)
C37 0.0122(8) 0.0144(9) 0.0151(8) -0.0008(7) -0.0045(7) -0.0059(7)

loop_
_atom_type_symbol
_atom_type_description
_atom_type_scat_dispersion_real
_atom_type_scat_dispersion_imag
_atom_type_scat_source
C C 0.0033 0.0016 'International Tables Vol C Tables 4.2.6.8 and 6.1.1.4'
H H 0.0000 0.0000 'International Tables Vol C Tables 4.2.6.8 and 6.1.1.4'
N N 0.0061 0.0033 'International Tables Vol C Tables 4.2.6.8 and 6.1.1.4'
P P 0.1023 0.0942 'International Tables Vol C Tables 4.2.6.8 and 6.1.1.4'
Ru Ru -1.2594 0.8363 'International Tables Vol C Tables 4.2.6.8 and 6.1.1.4'

loop_
_geom_angle_atom_site_label_1
_geom_angle_atom_site_label_2
_geom_angle_atom_site_label_3
_geom_angle
N1 Ru1 C32 75.76(6)
N1 Ru1 P4 103.15(4)
C32 Ru1 P4 178.54(5)
N1 Ru1 P1 104.46(4)
C32 Ru1 P1 96.36(4)
P4 Ru1 P1 84.837(16)
N1 Ru1 P2 104.73(4)
C32 Ru1 P2 95.53(4)
P4 Ru1 P2 83.788(16)
P1 Ru1 P2 150.381(17)
N1 Ru1 H1RU 170.2(6)
C32 Ru1 H1RU 94.7(6)
P4 Ru1 H1RU 86.4(6)
P1 Ru1 H1RU 73.8(6)
P2 Ru1 H1RU 78.3(6)
C7 P1 C1 102.85(8)
C7 P1 C4 103.89(8)
C1 P1 C4 101.68(8)
C7 P1 Ru1 107.92(6)
C1 P1 Ru1 118.95(6)
C4 P1 Ru1 119.46(6)
N2 N1 Ru1 123.25(11)
N2 N1 H1N 118.4
Ru1 N1 H1N 118.4
C2 C1 C3 109.41(15)
C2 C1 P1 112.90(12)
C3 C1 P1 114.60(12)
C2 C1 H1 106.5
C3 C1 H1 106.5
P1 C1 H1 106.5
C9 P2 C15 103.95(8)
C9 P2 C12 102.07(8)
C15 P2 C12 102.11(8)
C9 P2 Ru1 116.88(6)
C15 P2 Ru1 110.17(5)
C12 P2 Ru1 119.63(6)
N1 N2 C37 110.52(13)
C1 C2 H2A 109.5
C1 C2 H2B 109.5
H2A C2 H2B 109.5
C1 C2 H2C 109.5
H2A C2 H2C 109.5
H2B C2 H2C 109.5
C23 P3 C17 102.20(8)
C23 P3 C20 101.18(8)
C17 P3 C20 101.25(8)
C1 C3 H3A 109.5
C1 C3 H3B 109.5
H3A C3 H3B 109.5
C1 C3 H3C 109.5
H3A C3 H3C 109.5
H3B C3 H3C 109.5
C24 P4 C16 104.20(8)
C24 P4 C8 101.60(8)
C16 P4 C8 106.13(8)
C24 P4 Ru1 123.01(6)
C16 P4 Ru1 108.29(6)
C8 P4 Ru1 112.24(6)
C5 C4 C6 110.54(16)
C5 C4 P1 110.96(12)
C6 C4 P1 109.88(12)
C5 C4 H4 108.5
C6 C4 H4 108.5
P1 C4 H4 108.5
C4 C5 H5A 109.5
C4 C5 H5B 109.5
H5A C5 H5B 109.5
C4 C5 H5C 109.5
H5A C5 H5C 109.5
H5B C5 H5C 109.5
C4 C6 H6A 109.5
C4 C6 H6B 109.5
H6A C6 H6B 109.5
C4 C6 H6C 109.5
H6A C6 H6C 109.5
H6B C6 H6C 109.5
C8 C7 P1 112.70(11)
C8 C7 H7A 109.1
P1 C7 H7A 109.1
C8 C7 H7B 109.1
P1 C7 H7B 109.1
H7A C7 H7B 107.8
C7 C8 P4 110.93(11)
C7 C8 H8A 109.5
P4 C8 H8A 109.5
C7 C8 H8B 109.5
P4 C8 H8B 109.5
H8A C8 H8B 108.0
C10 C9 C11 108.85(15)
C10 C9 P2 112.23(12)
C11 C9 P2 114.92(13)
C10 C9 H9 106.8
C11 C9 H9 106.8
P2 C9 H9 106.8
C9 C10 H10A 109.5
C9 C10 H10B 109.5
H10A C10 H10B 109.5
C9 C10 H10C 109.5
H10A C10 H10C 109.5
H10B C10 H10C 109.5
C9 C11 H11A 109.5
C9 C11 H11B 109.5
H11A C11 H11B 109.5
C9 C11 H11C 109.5
H11A C11 H11C 109.5
H11B C11 H11C 109.5
C14 C12 C13 110.18(15)
C14 C12 P2 111.31(12)
C13 C12 P2 110.00(12)
C14 C12 H12 108.4
C13 C12 H12 108.4
P2 C12 H12 108.4
C12 C13 H13A 109.5
C12 C13 H13B 109.5
H13A C13 H13B 109.5
C12 C13 H13C 109.5
H13A C13 H13C 109.5
H13B C13 H13C 109.5
C12 C14 H14A 109.5
C12 C14 H14B 109.5
H14A C14 H14B 109.5
C12 C14 H14C 109.5
H14A C14 H14C 109.5
H14B C14 H14C 109.5
C16 C15 P2 112.07(12)
C16 C15 H15A 109.2
P2 C15 H15A 109.2
C16 C15 H15B 109.2
P2 C15 H15B 109.2
H15A C15 H15B 107.9
C15 C16 P4 108.75(11)
C15 C16 H16A 109.9
P4 C16 H16A 109.9
C15 C16 H16B 109.9
P4 C16 H16B 109.9
H16A C16 H16B 108.3
C19 C17 C18 110.20(15)
C19 C17 P3 109.75(12)
C18 C17 P3 110.18(12)
C19 C17 H17 108.9
C18 C17 H17 108.9
P3 C17 H17 108.9
C17 C18 H18A 109.5
C17 C18 H18B 109.5
H18A C18 H18B 109.5
C17 C18 H18C 109.5
H18A C18 H18C 109.5
H18B C18 H18C 109.5
C17 C19 H19A 109.5
C17 C19 H19B 109.5
H19A C19 H19B 109.5
C17 C19 H19C 109.5
H19A C19 H19C 109.5
H19B C19 H19C 109.5
C21 C20 C22 110.77(16)
C21 C20 P3 115.94(12)
C22 C20 P3 109.69(13)
C21 C20 H20 106.6
C22 C20 H20 106.6
P3 C20 H20 106.6
C20 C21 H21A 109.5
C20 C21 H21B 109.5
H21A C21 H21B 109.5
C20 C21 H21C 109.5
H21A C21 H21C 109.5
H21B C21 H21C 109.5
C20 C22 H22A 109.5
C20 C22 H22B 109.5
H22A C22 H22B 109.5
C20 C22 H22C 109.5
H22A C22 H22C 109.5
H22B C22 H22C 109.5
C24 C23 P3 113.18(12)
C24 C23 H23A 108.9
P3 C23 H23A 108.9
C24 C23 H23B 108.9
P3 C23 H23B 108.9
H23A C23 H23B 107.8
C23 C24 P4 117.37(12)
C23 C24 H24A 108.0
P4 C24 H24A 108.0
C23 C24 H24B 108.0
P4 C24 H24B 108.0
H24A C24 H24B 107.2
C26 C25 C30 117.91(19)
C26 C25 C31 121.1(2)
C30 C25 C31 121.0(2)
C25 C26 C27 121.01(19)
C25 C26 H26 119.5
C27 C26 H26 119.5
C28 C27 C26 120.15(19)
C28 C27 H27 119.9
C26 C27 H27 119.9
C29 C28 C27 119.5(2)
C29 C28 H28 120.2
C27 C28 H28 120.2
C28 C29 C30 120.3(2)
C28 C29 H29 119.8
C30 C29 H29 119.8
C29 C30 C25 121.1(2)
C29 C30 H30 119.5
C25 C30 H30 119.5
C25 C31 H31A 109.5
C25 C31 H31B 109.5
H31A C31 H31B 109.5
C25 C31 H31C 109.5
H31A C31 H31C 109.5
H31B C31 H31C 109.5
C33 C32 C37 114.20(15)
C33 C32 Ru1 133.85(13)
C37 C32 Ru1 111.93(12)
C34 C33 C32 122.65(16)
C34 C33 H33 118.7
C32 C33 H33 118.7
C33 C34 C35 120.88(17)
C33 C34 H34 119.6
C35 C34 H34 119.6
C36 C35 C34 119.45(16)
C36 C35 H35 120.3
C34 C35 H35 120.3
C35 C36 C37 119.11(16)
C35 C36 H36 120.4
C37 C36 H36 120.4
N2 C37 C36 117.76(15)
N2 C37 C32 118.54(14)
C36 C37 C32 123.69(16)

loop_
_geom_bond_atom_site_label_1
_geom_bond_atom_site_label_2
_geom_bond_distance
Ru1 N1 2.0388(14)
Ru1 C32 2.0781(16)
Ru1 P4 2.2642(4)
Ru1 P1 2.2803(4)
Ru1 P2 2.2934(4)
Ru1 H1RU 1.581(18)
P1 C7 1.8554(17)
P1 C1 1.8595(18)
P1 C4 1.8599(18)
N1 N2 1.2911(19)
N1 H1N 0.8800
C1 C2 1.530(3)
C1 C3 1.536(2)
C1 H1 1.0000
P2 C9 1.8609(18)
P2 C15 1.8619(17)
P2 C12 1.8627(17)
N2 C37 1.395(2)
C2 H2A 0.9800
C2 H2B 0.9800
C2 H2C 0.9800
P3 C23 1.8585(18)
P3 C17 1.8588(18)
P3 C20 1.8637(17)
C3 H3A 0.9800
C3 H3B 0.9800
C3 H3C 0.9800
P4 C24 1.8428(18)
P4 C16 1.8495(17)
P4 C8 1.8590(16)
C4 C5 1.530(3)
C4 C6 1.531(3)
C4 H4 1.0000
C5 H5A 0.9800
C5 H5B 0.9800
C5 H5C 0.9800
C6 H6A 0.9800
C6 H6B 0.9800
C6 H6C 0.9800
C7 C8 1.536(2)
C7 H7A 0.9900
C7 H7B 0.9900
C8 H8A 0.9900
C8 H8B 0.9900
C9 C10 1.531(2)
C9 C11 1.535(2)
C9 H9 1.0000
C10 H10A 0.9800
C10 H10B 0.9800
C10 H10C 0.9800
C11 H11A 0.9800
C11 H11B 0.9800
C11 H11C 0.9800
C12 C14 1.525(3)
C12 C13 1.528(3)
C12 H12 1.0000
C13 H13A 0.9800
C13 H13B 0.9800
C13 H13C 0.9800
C14 H14A 0.9800
C14 H14B 0.9800
C14 H14C 0.9800
C15 C16 1.535(2)
C15 H15A 0.9900
C15 H15B 0.9900
C16 H16A 0.9900
C16 H16B 0.9900
C17 C19 1.529(2)
C17 C18 1.534(2)
C17 H17 1.0000
C18 H18A 0.9800
C18 H18B 0.9800
C18 H18C 0.9800
C19 H19A 0.9800
C19 H19B 0.9800
C19 H19C 0.9800
C20 C21 1.526(3)
C20 C22 1.535(3)
C20 H20 1.0000
C21 H21A 0.9800
C21 H21B 0.9800
C21 H21C 0.9800
C22 H22A 0.9800
C22 H22B 0.9800
C22 H22C 0.9800
C23 C24 1.535(2)
C23 H23A 0.9900
C23 H23B 0.9900
C24 H24A 0.9900
C24 H24B 0.9900
C25 C26 1.385(3)
C25 C30 1.386(3)
C25 C31 1.506(3)
C26 C27 1.389(3)
C26 H26 0.9500
C27 C28 1.375(3)
C27 H27 0.9500
C28 C29 1.373(3)
C28 H28 0.9500
C29 C30 1.385(3)
C29 H29 0.9500
C30 H30 0.9500
C31 H31A 0.9800
C31 H31B 0.9800
C31 H31C 0.9800
C32 C33 1.410(2)
C32 C37 1.424(2)
C33 C34 1.386(2)
C33 H33 0.9500
C34 C35 1.397(3)
C34 H34 0.9500
C35 C36 1.374(3)
C35 H35 0.9500
C36 C37 1.405(2)
C36 H36 0.9500
